data_7701357
loop_
_publ_author_name
'Artem'ev, Alexander'
'Davydova, Maria'
'Berezin, Alexey S.'
'Brel, Valery K.'
'Morgalyuk, Vasilii'
'Bagryanskaya, Irina Yu.'
'Samsonenko, Denis G.'

_publ_section_title
;
 Luminescence of Mn2+ ion in non-Oh and Td coordination environments: the
 missing case of square-pyramid
;
_journal_name_full 'Dalton Transactions'
_journal_paper_doi 10.1039/C9DT03283E
_journal_year 2019
_chemical_absolute_configuration unk
_chemical_formula_sum 'C56 H57 Cl I Mn N3 O4 P4'
_chemical_formula_weight 1177.21
_space_group_crystal_system monoclinic
_space_group_IT_number 4
_space_group_name_Hall 'P 2yb'
_space_group_name_H-M_alt 'P 1 21 1'
_symmetry_space_group_name_Hall 'P 2yb'
_symmetry_space_group_name_H-M 'P 1 21 1'
_atom_sites_solution_hydrogens geom
_atom_sites_solution_primary dual
_atom_sites_solution_secondary difmap
_audit_creation_method SHELXL-2017/1
_audit_update_record
;
2019-06-07 deposited with the CCDC.    2019-10-11 downloaded from the CCDC.
;
_cell_angle_alpha 90
_cell_angle_beta 109.443(6)
_cell_angle_gamma 90
_cell_formula_units_Z 2
_cell_length_a 11.2811(7)
_cell_length_b 17.8990(9)
_cell_length_c 14.2259(8)
_cell_measurement_reflns_used 7455
_cell_measurement_temperature 130(2)
_cell_measurement_theta_max 28.70
_cell_measurement_theta_min 3.80
_cell_volume 2708.7(3)
_computing_cell_refinement 'CrysAlisPro 1.171.38.46 (Rigaku OD, 2015)'
_computing_data_collection 'CrysAlisPro 1.171.38.46 (Rigaku OD, 2015)'
_computing_data_reduction 'CrysAlisPro 1.171.38.46 (Rigaku OD, 2015)'
_computing_molecular_graphics 'ShelXle (H\"ubschle, 2011)'
_computing_publication_material 'CIFTAB-2014 (Sheldrick, 2015)'
_computing_structure_refinement 'SHELXL-2017 (Sheldrick, 2015)'
_computing_structure_solution 'SHELXT-2014 (Sheldrick, 2015)'
_diffrn_ambient_temperature 130(2)
_diffrn_detector 'CCD plate'
_diffrn_detector_area_resol_mean 10.6168
_diffrn_detector_type AtlasS2
_diffrn_measured_fraction_theta_full 0.991
_diffrn_measured_fraction_theta_max 0.824
_diffrn_measurement_device 'four-circle diffractometer'
_diffrn_measurement_device_type 'New Xcalibur, AtlasS2'
_diffrn_measurement_method '\w scans'
_diffrn_radiation_monochromator graphite
_diffrn_radiation_probe x-ray
_diffrn_radiation_source 'fine-focus sealed tube'
_diffrn_radiation_type MoK\a
_diffrn_radiation_wavelength 0.71073
_diffrn_reflns_av_R_equivalents 0.0160
_diffrn_reflns_av_unetI/netI 0.0335
_diffrn_reflns_Laue_measured_fraction_full 0.991
_diffrn_reflns_Laue_measured_fraction_max 0.824
_diffrn_reflns_limit_h_max 11
_diffrn_reflns_limit_h_min -15
_diffrn_reflns_limit_k_max 21
_diffrn_reflns_limit_k_min -23
_diffrn_reflns_limit_l_max 18
_diffrn_reflns_limit_l_min -19
_diffrn_reflns_number 13160
_diffrn_reflns_point_group_measured_fraction_full 0.992
_diffrn_reflns_point_group_measured_fraction_max 0.823
_diffrn_reflns_theta_full 25.500
_diffrn_reflns_theta_max 28.941
_diffrn_reflns_theta_min 3.619
_diffrn_source 'sealed X-ray tube'
_exptl_absorpt_coefficient_mu 1.029
_exptl_absorpt_correction_T_max 1.00000
_exptl_absorpt_correction_T_min 0.98798
_exptl_absorpt_correction_type multi-scan
_exptl_absorpt_process_details
;
CrysAlisPro 1.171.38.46 (Rigaku Oxford Diffraction, 2015)
Empirical absorption correction using spherical harmonics,
implemented in SCALE3 ABSPACK scaling algorithm.
;
_exptl_crystal_colour colorless
_exptl_crystal_density_diffrn 1.443
_exptl_crystal_description block
_exptl_crystal_F_000 1202
_exptl_crystal_preparation Luminescent
_exptl_crystal_recrystallization_method 'Re-crystallisation from solvent: acetonitrile'
_exptl_crystal_size_max 0.40
_exptl_crystal_size_mid 0.12
_exptl_crystal_size_min 0.07
_refine_diff_density_max 0.530
_refine_diff_density_min -0.558
_refine_diff_density_rms 0.060
_refine_ls_abs_structure_details
;
 Refined as an inversion twin.
;
_refine_ls_abs_structure_Flack 0.462(11)
_refine_ls_extinction_method none
_refine_ls_goodness_of_fit_ref 1.036
_refine_ls_hydrogen_treatment constr
_refine_ls_matrix_type full
_refine_ls_number_parameters 637
_refine_ls_number_reflns 9477
_refine_ls_number_restraints 1
_refine_ls_restrained_S_all 1.036
_refine_ls_R_factor_all 0.0293
_refine_ls_R_factor_gt 0.0269
_refine_ls_shift/su_max 0.001
_refine_ls_shift/su_mean 0.000
_refine_ls_structure_factor_coef Fsqd
_refine_ls_weighting_details 'w=1/[\s^2^(Fo^2^)+(0.0348P)^2^+0.3900P] where P=(Fo^2^+2Fc^2^)/3'
_refine_ls_weighting_scheme calc
_refine_ls_wR_factor_gt 0.0622
_refine_ls_wR_factor_ref 0.0642
_reflns_Friedel_coverage 0.939
_reflns_Friedel_fraction_full 0.993
_reflns_Friedel_fraction_max 0.823
_reflns_number_gt 9090
_reflns_number_total 9477
_reflns_threshold_expression >2\s(I)
_cod_data_source_file c9dt03283e2.cif
_cod_data_source_block an-26
_cod_database_code 7701357
_shelx_shelxl_version_number 2017/1
_shelx_space_group_comment
;
The symmetry employed for this shelxl refinement is uniquely defined
by the following loop, which should always be used as a source of
symmetry information in preference to the above space-group names.
They are only intended as comments.
;
_shelx_estimated_absorpt_t_min 0.684
_shelx_estimated_absorpt_t_max 0.931

loop_
_space_group_symop_operation_xyz
'x, y, z'
'-x, y+1/2, -z'

loop_
_atom_site_label
_atom_site_type_symbol
_atom_site_fract_x
_atom_site_fract_y
_atom_site_fract_z
_atom_site_U_iso_or_equiv
_atom_site_adp_type
_atom_site_occupancy
_atom_site_site_symmetry_order
_atom_site_calc_flag
_atom_site_refinement_flags_posn
_atom_site_refinement_flags_adp
Mn1 Mn 0.55981(5) 0.57817(3) 0.30097(4) 0.01484(11) Uani 1 1 d . .
Cl1 Cl 0.56624(9) 0.70844(5) 0.28526(7) 0.0250(2) Uani 1 1 d . .
O11 O 0.7413(2) 0.53002(17) 0.35718(19) 0.0252(6) Uani 1 1 d . .
O12 O 0.5655(2) 0.57190(14) 0.45552(18) 0.0179(5) Uani 1 1 d . .
P11 P 0.84607(9) 0.51187(5) 0.45116(7) 0.01632(19) Uani 1 1 d . .
P12 P 0.65129(8) 0.53623(5) 0.54863(6) 0.01447(18) Uani 1 1 d . .
C101 C 0.9938(4) 0.5497(2) 0.4513(3) 0.0235(8) Uani 1 1 d . .
C102 C 0.9971(4) 0.5787(3) 0.3619(3) 0.0340(10) Uani 1 1 d . .
H102 H 0.922870 0.581117 0.305269 0.041 Uiso 1 1 calc R U
C103 C 1.1116(6) 0.6043(3) 0.3565(5) 0.0520(16) Uani 1 1 d . .
H103 H 1.114901 0.625768 0.296369 0.062 Uiso 1 1 calc R U
C104 C 1.2185(5) 0.5985(3) 0.4368(5) 0.0514(16) Uani 1 1 d . .
H104 H 1.296355 0.614400 0.431479 0.062 Uiso 1 1 calc R U
C105 C 1.2149(4) 0.5700(3) 0.5259(4) 0.0454(13) Uani 1 1 d . .
H105 H 1.290037 0.566505 0.581556 0.055 Uiso 1 1 calc R U
C106 C 1.1026(4) 0.5465(2) 0.5341(4) 0.0320(10) Uani 1 1 d . .
H106 H 1.099368 0.528325 0.595975 0.038 Uiso 1 1 calc R U
C107 C 0.8665(3) 0.4122(2) 0.4642(3) 0.0173(7) Uani 1 1 d . .
C108 C 0.9633(4) 0.3804(2) 0.5407(3) 0.0252(9) Uani 1 1 d . .
H108 H 1.019006 0.411334 0.590180 0.030 Uiso 1 1 calc R U
C109 C 0.9794(4) 0.3039(2) 0.5456(3) 0.0341(10) Uani 1 1 d . .
H109 H 1.046452 0.282338 0.598003 0.041 Uiso 1 1 calc R U
C110 C 0.8984(4) 0.2591(2) 0.4747(4) 0.0346(11) Uani 1 1 d . .
H110 H 0.910386 0.206522 0.477589 0.041 Uiso 1 1 calc R U
C111 C 0.8003(4) 0.2898(3) 0.3999(4) 0.0354(11) Uani 1 1 d . .
H111 H 0.743356 0.258291 0.352086 0.043 Uiso 1 1 calc R U
C112 C 0.7839(4) 0.3663(2) 0.3934(3) 0.0264(9) Uani 1 1 d . .
H112 H 0.716437 0.387446 0.340902 0.032 Uiso 1 1 calc R U
C113 C 0.6306(3) 0.5766(2) 0.6576(3) 0.0177(7) Uani 1 1 d . .
C114 C 0.6995(4) 0.5531(2) 0.7528(3) 0.0274(9) Uani 1 1 d . .
H114 H 0.758444 0.513574 0.761910 0.033 Uiso 1 1 calc R U
C115 C 0.6825(4) 0.5872(2) 0.8353(3) 0.0311(10) Uani 1 1 d . .
H115 H 0.730476 0.571383 0.900653 0.037 Uiso 1 1 calc R U
C116 C 0.5968(4) 0.6436(3) 0.8222(3) 0.0349(10) Uani 1 1 d . .
H116 H 0.584974 0.666765 0.878472 0.042 Uiso 1 1 calc R U
C117 C 0.5275(4) 0.6668(3) 0.7276(4) 0.0373(11) Uani 1 1 d . .
H117 H 0.467516 0.705725 0.719012 0.045 Uiso 1 1 calc R U
C118 C 0.5444(4) 0.6341(2) 0.6448(3) 0.0259(9) Uani 1 1 d . .
H118 H 0.497361 0.651004 0.579764 0.031 Uiso 1 1 calc R U
C119 C 0.6222(3) 0.4374(2) 0.5490(2) 0.0175(6) Uani 1 1 d . .
C120 C 0.7018(4) 0.3876(2) 0.6164(3) 0.0220(8) Uani 1 1 d . .
H120 H 0.777750 0.404760 0.664135 0.026 Uiso 1 1 calc R U
C121 C 0.6692(4) 0.3136(2) 0.6131(3) 0.0280(9) Uani 1 1 d . .
H121 H 0.724023 0.279109 0.657614 0.034 Uiso 1 1 calc R U
C122 C 0.5573(4) 0.2888(2) 0.5455(3) 0.0327(10) Uani 1 1 d . .
H122 H 0.533839 0.237874 0.545844 0.039 Uiso 1 1 calc R U
C123 C 0.4796(4) 0.3372(3) 0.4780(4) 0.0360(11) Uani 1 1 d . .
H123 H 0.403719 0.319640 0.430523 0.043 Uiso 1 1 calc R U
C124 C 0.5122(4) 0.4117(2) 0.4792(3) 0.0293(9) Uani 1 1 d . .
H124 H 0.459116 0.445326 0.432101 0.035 Uiso 1 1 calc R U
C125 C 0.8203(3) 0.54858(19) 0.5644(3) 0.0145(7) Uani 1 1 d . .
H125 H 0.869481 0.516436 0.621584 0.017 Uiso 1 1 calc R U
N1 N 0.8696(3) 0.62437(17) 0.5853(2) 0.0186(6) Uani 1 1 d . .
C126 C 0.7966(4) 0.6832(2) 0.5215(3) 0.0251(8) Uani 1 1 d . .
H12A H 0.845900 0.729426 0.533270 0.038 Uiso 1 1 calc R U
H12B H 0.718992 0.691425 0.536691 0.038 Uiso 1 1 calc R U
H12C H 0.775604 0.668384 0.451522 0.038 Uiso 1 1 calc R U
C127 C 0.9174(4) 0.6464(3) 0.6899(3) 0.0290(9) Uani 1 1 d . .
H12D H 0.975109 0.688683 0.697886 0.043 Uiso 1 1 calc R U
H12E H 0.962093 0.604278 0.730255 0.043 Uiso 1 1 calc R U
H12F H 0.847007 0.661082 0.711746 0.043 Uiso 1 1 calc R U
O21 O 0.5510(2) 0.54045(15) 0.15389(18) 0.0195(5) Uani 1 1 d . .
O22 O 0.3711(2) 0.54074(14) 0.26150(18) 0.0182(5) Uani 1 1 d . .
P21 P 0.45057(8) 0.52347(5) 0.05658(6) 0.01555(18) Uani 1 1 d . .
P22 P 0.26392(8) 0.52277(5) 0.16783(6) 0.01527(18) Uani 1 1 d . .
C201 C 0.5032(3) 0.4636(2) -0.0231(3) 0.0192(8) Uani 1 1 d . .
C202 C 0.4173(4) 0.4294(3) -0.1062(3) 0.0291(9) Uani 1 1 d . .
H202 H 0.329600 0.433991 -0.118018 0.035 Uiso 1 1 calc R U
C203 C 0.4593(5) 0.3892(3) -0.1708(3) 0.0346(10) Uani 1 1 d . .
H203 H 0.400836 0.366517 -0.227838 0.042 Uiso 1 1 calc R U
C204 C 0.5866(5) 0.3817(2) -0.1530(3) 0.0348(10) Uani 1 1 d . .
H204 H 0.615461 0.353950 -0.198066 0.042 Uiso 1 1 calc R U
C205 C 0.6719(4) 0.4142(2) -0.0708(3) 0.0306(10) Uani 1 1 d . .
H205 H 0.759346 0.408282 -0.058966 0.037 Uiso 1 1 calc R U
C206 C 0.6312(3) 0.4557(2) -0.0044(3) 0.0241(9) Uani 1 1 d . .
H206 H 0.690108 0.478128 0.052677 0.029 Uiso 1 1 calc R U
C207 C 0.3929(3) 0.6074(2) -0.0142(3) 0.0187(8) Uani 1 1 d . .
C208 C 0.4500(4) 0.6747(2) 0.0252(3) 0.0262(9) Uani 1 1 d . .
H208 H 0.513727 0.676015 0.088771 0.031 Uiso 1 1 calc R U
C209 C 0.4128(5) 0.7395(2) -0.0296(3) 0.0361(11) Uani 1 1 d . .
H209 H 0.451987 0.785482 -0.003305 0.043 Uiso 1 1 calc R U
C210 C 0.3199(4) 0.7385(3) -0.1216(4) 0.0361(11) Uani 1 1 d . .
H210 H 0.294450 0.783522 -0.158022 0.043 Uiso 1 1 calc R U
C211 C 0.2639(4) 0.6712(3) -0.1605(4) 0.0466(13) Uani 1 1 d . .
H211 H 0.200500 0.670081 -0.224287 0.056 Uiso 1 1 calc R U
C212 C 0.2996(4) 0.6059(3) -0.1072(4) 0.0367(11) Uani 1 1 d . .
H212 H 0.260657 0.559933 -0.133942 0.044 Uiso 1 1 calc R U
C213 C 0.1548(3) 0.4617(2) 0.1975(3) 0.0209(8) Uani 1 1 d . .
C214 C 0.0426(4) 0.4385(3) 0.1272(3) 0.0377(10) Uani 1 1 d . .
H214 H 0.019232 0.456012 0.060487 0.045 Uiso 1 1 calc R U
C215 C -0.0348(4) 0.3897(3) 0.1551(4) 0.0466(13) Uani 1 1 d . .
H215 H -0.111489 0.373636 0.107174 0.056 Uiso 1 1 calc R U
C216 C -0.0017(4) 0.3643(3) 0.2518(4) 0.0360(11) Uani 1 1 d . .
H216 H -0.054714 0.330074 0.269904 0.043 Uiso 1 1 calc R U
C217 C 0.1081(4) 0.3882(3) 0.3222(4) 0.0352(11) Uani 1 1 d . .
H217 H 0.129919 0.371643 0.389307 0.042 Uiso 1 1 calc R U
C218 C 0.1862(3) 0.4364(3) 0.2948(3) 0.0262(8) Uani 1 1 d . .
H218 H 0.262563 0.452381 0.343158 0.031 Uiso 1 1 calc R U
C219 C 0.1832(3) 0.6064(2) 0.1099(3) 0.0176(7) Uani 1 1 d . .
C220 C 0.0852(4) 0.6047(3) 0.0185(3) 0.0319(10) Uani 1 1 d . .
H220 H 0.061824 0.558936 -0.016656 0.038 Uiso 1 1 calc R U
C221 C 0.0226(4) 0.6702(3) -0.0206(3) 0.0395(11) Uani 1 1 d . .
H221 H -0.043044 0.669592 -0.083258 0.047 Uiso 1 1 calc R U
C222 C 0.0555(4) 0.7361(3) 0.0313(3) 0.0326(10) Uani 1 1 d . .
H222 H 0.010735 0.780623 0.005352 0.039 Uiso 1 1 calc R U
C223 C 0.1526(4) 0.7380(2) 0.1204(3) 0.0282(9) Uani 1 1 d . .
H223 H 0.175098 0.783879 0.155508 0.034 Uiso 1 1 calc R U
C224 C 0.2182(3) 0.6733(2) 0.1595(3) 0.0230(8) Uani 1 1 d . .
H224 H 0.286927 0.675021 0.220182 0.028 Uiso 1 1 calc R U
C225 C 0.3186(3) 0.4725(2) 0.0757(3) 0.0160(7) Uani 1 1 d . .
H225 H 0.247787 0.472374 0.010838 0.019 Uiso 1 1 calc R U
N2 N 0.3570(3) 0.39529(18) 0.1004(2) 0.0201(7) Uani 1 1 d . .
C226 C 0.2630(4) 0.3373(2) 0.0673(4) 0.0357(11) Uani 1 1 d . .
H22A H 0.302573 0.291239 0.055203 0.054 Uiso 1 1 calc R U
H22B H 0.198068 0.353100 0.005479 0.054 Uiso 1 1 calc R U
H22C H 0.224565 0.328318 0.118729 0.054 Uiso 1 1 calc R U
C227 C 0.4488(4) 0.3792(2) 0.1972(3) 0.0266(9) Uani 1 1 d . .
H22D H 0.488904 0.331026 0.194738 0.040 Uiso 1 1 calc R U
H22E H 0.406703 0.377083 0.247327 0.040 Uiso 1 1 calc R U
H22F H 0.512684 0.418614 0.214938 0.040 Uiso 1 1 calc R U
I1 I 1.02990(2) 0.43905(2) 0.81973(2) 0.02880(7) Uani 1 1 d . .
N1A N -0.1889(6) 0.6123(4) 0.0885(4) 0.0783(19) Uani 1 1 d . .
C1A C -0.1891(5) 0.6672(4) 0.1278(4) 0.0496(14) Uani 1 1 d . .
C2A C -0.1849(7) 0.7356(4) 0.1811(5) 0.0687(18) Uani 1 1 d . .
H2A1 H -0.214845 0.726720 0.237340 0.103 Uiso 1 1 calc R U
H2A2 H -0.238707 0.772836 0.136331 0.103 Uiso 1 1 calc R U
H2A3 H -0.098207 0.754091 0.205985 0.103 Uiso 1 1 calc R U

loop_
_atom_site_aniso_label
_atom_site_aniso_U_11
_atom_site_aniso_U_22
_atom_site_aniso_U_33
_atom_site_aniso_U_23
_atom_site_aniso_U_13
_atom_site_aniso_U_12
Mn1 0.0168(3) 0.0133(3) 0.0124(3) 0.0010(2) 0.0022(2) -0.0008(2)
Cl1 0.0391(5) 0.0147(4) 0.0196(5) 0.0017(4) 0.0075(4) -0.0010(4)
O11 0.0237(14) 0.0349(17) 0.0156(13) -0.0006(12) 0.0046(11) 0.0114(12)
O12 0.0164(12) 0.0210(13) 0.0153(12) 0.0021(11) 0.0041(10) 0.0009(10)
P11 0.0171(4) 0.0170(5) 0.0154(4) -0.0003(4) 0.0060(4) 0.0021(4)
P12 0.0149(4) 0.0160(5) 0.0122(4) 0.0005(4) 0.0042(3) -0.0005(3)
C101 0.029(2) 0.0135(18) 0.035(2) -0.0017(16) 0.0196(18) 0.0000(16)
C102 0.048(3) 0.026(2) 0.038(3) -0.007(2) 0.028(2) -0.005(2)
C103 0.079(4) 0.038(3) 0.066(4) -0.017(3) 0.060(4) -0.017(3)
C104 0.046(3) 0.043(3) 0.085(4) -0.029(3) 0.047(3) -0.023(2)
C105 0.024(2) 0.036(3) 0.077(4) -0.017(3) 0.018(2) -0.006(2)
C106 0.023(2) 0.025(2) 0.048(3) -0.003(2) 0.0122(19) 0.0008(17)
C107 0.0165(17) 0.0184(18) 0.0194(18) -0.0038(14) 0.0094(15) -0.0021(14)
C108 0.029(2) 0.022(2) 0.024(2) -0.0027(17) 0.0088(17) 0.0035(16)
C109 0.043(3) 0.027(2) 0.033(2) 0.006(2) 0.013(2) 0.011(2)
C110 0.048(3) 0.015(2) 0.051(3) 0.003(2) 0.031(2) 0.0007(19)
C111 0.042(3) 0.029(2) 0.043(3) -0.017(2) 0.024(2) -0.015(2)
C112 0.020(2) 0.031(2) 0.027(2) -0.0064(18) 0.0056(17) -0.0022(17)
C113 0.0239(18) 0.0136(17) 0.0177(18) -0.0021(15) 0.0099(15) -0.0025(15)
C114 0.038(2) 0.025(2) 0.020(2) 0.0021(16) 0.0105(18) 0.0067(18)
C115 0.049(3) 0.026(2) 0.020(2) -0.0024(18) 0.0152(19) -0.006(2)
C116 0.047(3) 0.031(2) 0.038(3) -0.015(2) 0.027(2) -0.010(2)
C117 0.033(2) 0.034(3) 0.048(3) -0.011(2) 0.017(2) 0.008(2)
C118 0.0236(19) 0.024(2) 0.030(2) 0.0009(17) 0.0076(17) 0.0021(16)
C119 0.0203(15) 0.0165(16) 0.0180(16) -0.0016(18) 0.0095(13) -0.0023(17)
C120 0.0265(19) 0.023(2) 0.0170(18) 0.0017(16) 0.0079(16) -0.0026(16)
C121 0.045(3) 0.019(2) 0.022(2) 0.0040(17) 0.0131(19) -0.0012(18)
C122 0.049(3) 0.019(2) 0.035(2) -0.0047(18) 0.020(2) -0.0130(19)
C123 0.032(2) 0.033(3) 0.037(3) -0.004(2) 0.004(2) -0.016(2)
C124 0.024(2) 0.028(2) 0.032(2) -0.0007(18) 0.0038(17) -0.0034(17)
C125 0.0146(16) 0.0152(17) 0.0122(17) -0.0019(14) 0.0026(13) 0.0000(14)
N1 0.0201(15) 0.0151(16) 0.0177(16) -0.0030(13) 0.0026(13) -0.0034(12)
C126 0.027(2) 0.0160(19) 0.029(2) -0.0006(17) 0.0051(17) -0.0036(16)
C127 0.033(2) 0.024(2) 0.023(2) -0.0049(17) -0.0003(17) -0.0030(18)
O21 0.0173(12) 0.0244(14) 0.0176(13) -0.0023(11) 0.0069(10) -0.0037(11)
O22 0.0165(12) 0.0214(13) 0.0169(13) -0.0012(11) 0.0056(10) -0.0023(10)
P21 0.0174(4) 0.0166(5) 0.0129(4) -0.0005(4) 0.0052(3) 0.0003(4)
P22 0.0148(4) 0.0169(5) 0.0139(4) -0.0004(4) 0.0045(3) -0.0002(4)
C201 0.0244(18) 0.0173(18) 0.0179(18) -0.0006(14) 0.0096(15) 0.0030(14)
C202 0.0305(19) 0.032(2) 0.0252(19) -0.0070(19) 0.0098(16) 0.0034(19)
C203 0.046(3) 0.034(2) 0.026(2) -0.011(2) 0.015(2) -0.001(2)
C204 0.051(3) 0.027(2) 0.036(3) -0.003(2) 0.028(2) 0.005(2)
C205 0.030(2) 0.029(2) 0.041(3) 0.0004(19) 0.023(2) 0.0051(17)
C206 0.0245(18) 0.022(2) 0.029(2) 0.0019(16) 0.0127(16) 0.0024(15)
C207 0.0194(18) 0.0205(19) 0.0198(19) 0.0038(15) 0.0113(15) 0.0036(15)
C208 0.044(2) 0.021(2) 0.0181(19) 0.0006(16) 0.0162(18) 0.0031(18)
C209 0.063(3) 0.018(2) 0.039(3) -0.0006(19) 0.033(2) 0.005(2)
C210 0.033(2) 0.032(2) 0.049(3) 0.019(2) 0.022(2) 0.013(2)
C211 0.022(2) 0.055(3) 0.052(3) 0.029(3) -0.003(2) -0.002(2)
C212 0.022(2) 0.035(2) 0.045(3) 0.013(2) -0.0001(19) -0.0077(18)
C213 0.0199(17) 0.0184(19) 0.027(2) -0.0005(15) 0.0117(16) -0.0012(14)
C214 0.032(2) 0.053(3) 0.027(2) 0.003(3) 0.0077(17) -0.017(3)
C215 0.030(2) 0.057(3) 0.051(3) -0.004(3) 0.012(2) -0.019(2)
C216 0.033(2) 0.027(2) 0.057(3) 0.007(2) 0.027(2) -0.0034(19)
C217 0.039(3) 0.034(2) 0.038(3) 0.017(2) 0.019(2) 0.007(2)
C218 0.0250(17) 0.0272(19) 0.0267(19) 0.004(2) 0.0092(15) 0.001(2)
C219 0.0152(17) 0.0212(19) 0.0179(18) 0.0005(15) 0.0074(14) 0.0025(14)
C220 0.031(2) 0.028(2) 0.028(2) -0.0065(19) -0.0014(18) 0.0059(18)
C221 0.040(3) 0.039(3) 0.028(2) 0.004(2) -0.003(2) 0.015(2)
C222 0.034(2) 0.027(2) 0.038(3) 0.010(2) 0.014(2) 0.0143(19)
C223 0.030(2) 0.018(2) 0.037(2) 0.0033(18) 0.0122(19) -0.0004(17)
C224 0.0169(17) 0.024(2) 0.025(2) 0.0024(17) 0.0034(15) 0.0001(15)
C225 0.0164(17) 0.0159(18) 0.0143(17) 0.0002(14) 0.0033(14) 0.0012(14)
N2 0.0226(17) 0.0137(16) 0.0205(17) 0.0018(13) 0.0022(14) -0.0002(13)
C226 0.040(2) 0.019(2) 0.035(3) 0.0024(19) -0.006(2) -0.0054(18)
C227 0.026(2) 0.019(2) 0.030(2) 0.0044(17) 0.0016(18) 0.0038(16)
I1 0.02722(12) 0.02512(13) 0.02395(12) -0.00401(12) -0.00498(9) 0.00457(11)
N1A 0.107(5) 0.090(4) 0.047(3) -0.022(3) 0.038(3) -0.054(4)
C1A 0.059(3) 0.064(4) 0.027(3) -0.003(3) 0.017(2) -0.033(3)
C2A 0.095(5) 0.055(4) 0.069(4) -0.002(3) 0.045(4) -0.024(4)

loop_
_atom_type_symbol
_atom_type_description
_atom_type_scat_dispersion_real
_atom_type_scat_dispersion_imag
_atom_type_scat_source
C C 0.0033 0.0016 'International Tables Vol C Tables 4.2.6.8 and 6.1.1.4'
H H 0.0000 0.0000 'International Tables Vol C Tables 4.2.6.8 and 6.1.1.4'
N N 0.0061 0.0033 'International Tables Vol C Tables 4.2.6.8 and 6.1.1.4'
O O 0.0106 0.0060 'International Tables Vol C Tables 4.2.6.8 and 6.1.1.4'
P P 0.1023 0.0942 'International Tables Vol C Tables 4.2.6.8 and 6.1.1.4'
Cl Cl 0.1484 0.1585 'International Tables Vol C Tables 4.2.6.8 and 6.1.1.4'
Mn Mn 0.3368 0.7283 'International Tables Vol C Tables 4.2.6.8 and 6.1.1.4'
I I -0.4742 1.8119 'International Tables Vol C Tables 4.2.6.8 and 6.1.1.4'

loop_
_geom_angle_atom_site_label_1
_geom_angle_atom_site_label_2
_geom_angle_atom_site_label_3
_geom_angle
_geom_angle_publ_flag
O11 Mn1 Cl1 112.57(9) yes
O11 Mn1 O12 84.16(9) yes
O11 Mn1 O21 88.03(10) yes
O11 Mn1 O22 136.92(11) yes
O12 Mn1 Cl1 98.96(7) yes
O21 Mn1 Cl1 102.15(8) yes
O21 Mn1 O12 158.89(10) yes
O22 Mn1 Cl1 110.42(8) yes
O22 Mn1 O12 86.59(9) yes
O22 Mn1 O21 85.80(9) yes
P11 O11 Mn1 143.40(15) ?
P12 O12 Mn1 134.94(14) ?
O11 P11 C101 112.06(18) ?
O11 P11 C107 110.08(18) ?
O11 P11 C125 113.25(15) ?
C101 P11 C107 106.64(17) ?
C101 P11 C125 106.20(17) ?
C107 P11 C125 108.28(16) ?
O12 P12 C113 111.12(16) ?
O12 P12 C119 110.89(15) ?
O12 P12 C125 113.04(15) ?
C113 P12 C119 108.46(16) ?
C113 P12 C125 105.75(16) ?
C119 P12 C125 107.32(15) ?
C102 C101 P11 116.6(3) ?
C102 C101 C106 120.4(4) ?
C106 C101 P11 122.8(3) ?
C101 C102 H102 120.6 ?
C101 C102 C103 118.8(5) ?
C103 C102 H102 120.6 ?
C102 C103 H103 119.8 ?
C104 C103 C102 120.4(5) ?
C104 C103 H103 119.8 ?
C103 C104 H104 119.7 ?
C103 C104 C105 120.7(4) ?
C105 C104 H104 119.7 ?
C104 C105 H105 120.0 ?
C106 C105 C104 120.0(5) ?
C106 C105 H105 120.0 ?
C101 C106 H106 120.2 ?
C105 C106 C101 119.5(5) ?
C105 C106 H106 120.2 ?
C108 C107 P11 122.0(3) ?
C108 C107 C112 119.4(4) ?
C112 C107 P11 118.6(3) ?
C107 C108 H108 119.9 ?
C109 C108 C107 120.3(4) ?
C109 C108 H108 119.9 ?
C108 C109 H109 120.0 ?
C110 C109 C108 119.9(4) ?
C110 C109 H109 120.0 ?
C109 C110 H110 119.8 ?
C111 C110 C109 120.3(4) ?
C111 C110 H110 119.8 ?
C110 C111 H111 119.8 ?
C110 C111 C112 120.4(4) ?
C112 C111 H111 119.8 ?
C107 C112 H112 120.2 ?
C111 C112 C107 119.7(4) ?
C111 C112 H112 120.2 ?
C114 C113 P12 122.1(3) ?
C114 C113 C118 119.7(3) ?
C118 C113 P12 118.2(3) ?
C113 C114 H114 119.9 ?
C113 C114 C115 120.1(4) ?
C115 C114 H114 119.9 ?
C114 C115 H115 120.0 ?
C116 C115 C114 119.9(4) ?
C116 C115 H115 120.0 ?
C115 C116 H116 119.9 ?
C115 C116 C117 120.2(4) ?
C117 C116 H116 119.9 ?
C116 C117 H117 119.7 ?
C116 C117 C118 120.6(4) ?
C118 C117 H117 119.7 ?
C113 C118 H118 120.3 ?
C117 C118 C113 119.5(4) ?
C117 C118 H118 120.3 ?
C120 C119 P12 123.6(3) ?
C124 C119 P12 116.4(3) ?
C124 C119 C120 119.9(4) ?
C119 C120 H120 120.3 ?
C121 C120 C119 119.3(4) ?
C121 C120 H120 120.3 ?
C120 C121 H121 119.8 ?
C120 C121 C122 120.4(4) ?
C122 C121 H121 119.8 ?
C121 C122 H122 119.7 ?
C123 C122 C121 120.5(4) ?
C123 C122 H122 119.7 ?
C122 C123 H123 120.2 ?
C122 C123 C124 119.7(4) ?
C124 C123 H123 120.2 ?
C119 C124 H124 120.0 ?
C123 C124 C119 120.1(4) ?
C123 C124 H124 120.0 ?
P11 C125 P12 107.75(17) ?
P11 C125 H125 107.4 ?
P12 C125 H125 107.4 ?
N1 C125 P11 110.4(2) ?
N1 C125 P12 116.2(2) ?
N1 C125 H125 107.4 ?
C126 N1 C125 116.6(3) ?
C126 N1 C127 112.4(3) ?
C127 N1 C125 116.5(3) ?
N1 C126 H12A 109.5 ?
N1 C126 H12B 109.5 ?
N1 C126 H12C 109.5 ?
H12A C126 H12B 109.5 ?
H12A C126 H12C 109.5 ?
H12B C126 H12C 109.5 ?
N1 C127 H12D 109.5 ?
N1 C127 H12E 109.5 ?
N1 C127 H12F 109.5 ?
H12D C127 H12E 109.5 ?
H12D C127 H12F 109.5 ?
H12E C127 H12F 109.5 ?
P21 O21 Mn1 137.00(14) ?
P22 O22 Mn1 137.83(14) ?
O21 P21 C201 113.34(16) ?
O21 P21 C207 111.56(17) ?
O21 P21 C225 111.31(16) ?
C201 P21 C207 106.14(17) ?
C201 P21 C225 104.53(17) ?
C207 P21 C225 109.60(16) ?
O22 P22 C213 109.45(16) ?
O22 P22 C219 111.21(17) ?
O22 P22 C225 111.72(15) ?
C213 P22 C219 109.30(17) ?
C213 P22 C225 106.59(17) ?
C219 P22 C225 108.43(16) ?
C202 C201 P21 120.9(3) ?
C206 C201 P21 118.8(3) ?
C206 C201 C202 120.2(3) ?
C201 C202 H202 120.0 ?
C203 C202 C201 120.0(4) ?
C203 C202 H202 120.0 ?
C202 C203 H203 120.0 ?
C202 C203 C204 120.0(4) ?
C204 C203 H203 120.0 ?
C203 C204 H204 119.8 ?
C205 C204 C203 120.5(4) ?
C205 C204 H204 119.8 ?
C204 C205 H205 119.7 ?
C204 C205 C206 120.5(4) ?
C206 C205 H205 119.7 ?
C201 C206 C205 118.8(4) ?
C201 C206 H206 120.6 ?
C205 C206 H206 120.6 ?
C208 C207 P21 117.6(3) ?
C212 C207 P21 122.2(3) ?
C212 C207 C208 120.2(4) ?
C207 C208 H208 120.5 ?
C209 C208 C207 119.1(4) ?
C209 C208 H208 120.5 ?
C208 C209 H209 119.5 ?
C210 C209 C208 121.1(4) ?
C210 C209 H209 119.5 ?
C209 C210 H210 120.3 ?
C209 C210 C211 119.5(4) ?
C211 C210 H210 120.3 ?
C210 C211 H211 119.8 ?
C212 C211 C210 120.3(5) ?
C212 C211 H211 119.8 ?
C207 C212 H212 120.1 ?
C211 C212 C207 119.8(4) ?
C211 C212 H212 120.1 ?
C214 C213 P22 122.9(3) ?
C218 C213 P22 117.7(3) ?
C218 C213 C214 119.4(4) ?
C213 C214 H214 120.2 ?
C215 C214 C213 119.5(4) ?
C215 C214 H214 120.2 ?
C214 C215 H215 119.8 ?
C216 C215 C214 120.5(5) ?
C216 C215 H215 119.8 ?
C215 C216 H216 119.9 ?
C217 C216 C215 120.3(4) ?
C217 C216 H216 119.9 ?
C216 C217 H217 120.2 ?
C216 C217 C218 119.5(4) ?
C218 C217 H217 120.2 ?
C213 C218 H218 119.6 ?
C217 C218 C213 120.8(4) ?
C217 C218 H218 119.6 ?
C220 C219 P22 122.0(3) ?
C224 C219 P22 118.2(3) ?
C224 C219 C220 119.8(4) ?
C219 C220 H220 120.2 ?
C221 C220 C219 119.6(4) ?
C221 C220 H220 120.2 ?
C220 C221 H221 120.0 ?
C222 C221 C220 119.9(4) ?
C222 C221 H221 120.0 ?
C221 C222 H222 119.7 ?
C223 C222 C221 120.5(4) ?
C223 C222 H222 119.7 ?
C222 C223 H223 119.9 ?
C222 C223 C224 120.3(4) ?
C224 C223 H223 119.9 ?
C219 C224 C223 119.8(4) ?
C219 C224 H224 120.1 ?
C223 C224 H224 120.1 ?
P21 C225 P22 109.86(19) ?
P21 C225 H225 107.6 ?
P22 C225 H225 107.6 ?
N2 C225 P21 108.4(2) ?
N2 C225 P22 115.6(3) ?
N2 C225 H225 107.6 ?
C226 N2 C225 118.4(3) ?
C226 N2 C227 112.4(3) ?
C227 N2 C225 118.6(3) ?
N2 C226 H22A 109.5 ?
N2 C226 H22B 109.5 ?
N2 C226 H22C 109.5 ?
H22A C226 H22B 109.5 ?
H22A C226 H22C 109.5 ?
H22B C226 H22C 109.5 ?
N2 C227 H22D 109.5 ?
N2 C227 H22E 109.5 ?
N2 C227 H22F 109.5 ?
H22D C227 H22E 109.5 ?
H22D C227 H22F 109.5 ?
H22E C227 H22F 109.5 ?
N1A C1A C2A 177.6(7) ?
C1A C2A H2A1 109.5 ?
C1A C2A H2A2 109.5 ?
C1A C2A H2A3 109.5 ?
H2A1 C2A H2A2 109.5 ?
H2A1 C2A H2A3 109.5 ?
H2A2 C2A H2A3 109.5 ?

loop_
_geom_bond_atom_site_label_1
_geom_bond_atom_site_label_2
_geom_bond_distance
_geom_bond_publ_flag
Mn1 Cl1 2.3460(11) yes
Mn1 O11 2.118(3) yes
Mn1 O12 2.181(2) yes
Mn1 O21 2.169(2) yes
Mn1 O22 2.121(2) yes
O11 P11 1.496(3) ?
O12 P12 1.499(3) ?
P11 C101 1.798(4) ?
P11 C107 1.801(4) ?
P11 C125 1.850(3) ?
P12 C113 1.795(3) ?
P12 C119 1.800(4) ?
P12 C125 1.858(3) ?
C101 C102 1.387(6) ?
C101 C106 1.391(6) ?
C102 H102 0.9500 ?
C102 C103 1.396(7) ?
C103 H103 0.9500 ?
C103 C104 1.361(8) ?
C104 H104 0.9500 ?
C104 C105 1.379(8) ?
C105 H105 0.9500 ?
C105 C106 1.377(6) ?
C106 H106 0.9500 ?
C107 C108 1.382(5) ?
C107 C112 1.390(5) ?
C108 H108 0.9500 ?
C108 C109 1.379(6) ?
C109 H109 0.9500 ?
C109 C110 1.372(7) ?
C110 H110 0.9500 ?
C110 C111 1.369(7) ?
C111 H111 0.9500 ?
C111 C112 1.380(6) ?
C112 H112 0.9500 ?
C113 C114 1.384(5) ?
C113 C118 1.386(5) ?
C114 H114 0.9500 ?
C114 C115 1.391(5) ?
C115 H115 0.9500 ?
C115 C116 1.366(7) ?
C116 H116 0.9500 ?
C116 C117 1.377(7) ?
C117 H117 0.9500 ?
C117 C118 1.383(6) ?
C118 H118 0.9500 ?
C119 C120 1.396(5) ?
C119 C124 1.385(5) ?
C120 H120 0.9500 ?
C120 C121 1.371(6) ?
C121 H121 0.9500 ?
C121 C122 1.381(6) ?
C122 H122 0.9500 ?
C122 C123 1.372(7) ?
C123 H123 0.9500 ?
C123 C124 1.381(6) ?
C124 H124 0.9500 ?
C125 H125 1.0000 ?
C125 N1 1.459(4) ?
N1 C126 1.454(5) ?
N1 C127 1.458(5) ?
C126 H12A 0.9800 ?
C126 H12B 0.9800 ?
C126 H12C 0.9800 ?
C127 H12D 0.9800 ?
C127 H12E 0.9800 ?
C127 H12F 0.9800 ?
O21 P21 1.500(3) ?
O22 P22 1.506(3) ?
P21 C201 1.798(3) ?
P21 C207 1.805(4) ?
P21 C225 1.841(4) ?
P22 C213 1.799(4) ?
P22 C219 1.802(4) ?
P22 C225 1.856(4) ?
C201 C202 1.396(5) ?
C201 C206 1.386(5) ?
C202 H202 0.9500 ?
C202 C203 1.370(6) ?
C203 H203 0.9500 ?
C203 C204 1.379(7) ?
C204 H204 0.9500 ?
C204 C205 1.372(6) ?
C205 H205 0.9500 ?
C205 C206 1.395(5) ?
C206 H206 0.9500 ?
C207 C208 1.392(6) ?
C207 C212 1.390(6) ?
C208 H208 0.9500 ?
C208 C209 1.382(6) ?
C209 H209 0.9500 ?
C209 C210 1.378(7) ?
C210 H210 0.9500 ?
C210 C211 1.388(7) ?
C211 H211 0.9500 ?
C211 C212 1.379(6) ?
C212 H212 0.9500 ?
C213 C214 1.390(5) ?
C213 C218 1.385(5) ?
C214 H214 0.9500 ?
C214 C215 1.383(6) ?
C215 H215 0.9500 ?
C215 C216 1.377(7) ?
C216 H216 0.9500 ?
C216 C217 1.377(7) ?
C217 H217 0.9500 ?
C217 C218 1.379(6) ?
C218 H218 0.9500 ?
C219 C220 1.399(5) ?
C219 C224 1.379(5) ?
C220 H220 0.9500 ?
C220 C221 1.386(6) ?
C221 H221 0.9500 ?
C221 C222 1.376(7) ?
C222 H222 0.9500 ?
C222 C223 1.372(6) ?
C223 H223 0.9500 ?
C223 C224 1.387(6) ?
C224 H224 0.9500 ?
C225 H225 1.0000 ?
C225 N2 1.456(5) ?
N2 C226 1.446(5) ?
N2 C227 1.450(5) ?
C226 H22A 0.9800 ?
C226 H22B 0.9800 ?
C226 H22C 0.9800 ?
C227 H22D 0.9800 ?
C227 H22E 0.9800 ?
C227 H22F 0.9800 ?
N1A C1A 1.131(7) ?
C1A C2A 1.433(8) ?
C2A H2A1 0.9800 ?
C2A H2A2 0.9800 ?
C2A H2A3 0.9800 ?
